data_4314234
loop_
_publ_author_name
'Lydia Karmazin'
'Marinella Mazzanti'
'Jacques P\'ecaut'

_publ_section_title
;
 Oxidation Chemistry of Uranium(III) Complexes of Tpa: Synthesis and
 Structural Studies of Oxo, Hydroxo, and Alkoxo Complexes of Uranium(IV)
;
_journal_name_full 'Inorganic Chemistry'
_journal_page_first 5900
_journal_page_last 5908
_journal_paper_doi 10.1021/ic0343004
_journal_volume 42
_journal_year 2003
_chemical_formula_sum 'C42 H45 I2 N11 O2 U'
_chemical_formula_weight 1227.72
_chemical_name_systematic
;
 ?
;
_space_group_IT_number 2
_symmetry_cell_setting triclinic
_symmetry_space_group_name_Hall '-P 1'
_symmetry_space_group_name_H-M 'P -1'
_atom_sites_solution_hydrogens geom
_atom_sites_solution_primary direct
_atom_sites_solution_secondary difmap
_audit_creation_method SHELXL-97
_cell_angle_alpha 104.5200(10)
_cell_angle_beta 91.44
_cell_angle_gamma 91.4260(10)
_cell_formula_units_Z 2
_cell_length_a 11.4965(3)
_cell_length_b 11.7012(3)
_cell_length_c 17.6431(4)
_cell_measurement_temperature 293(2)
_cell_volume 2295.68(10)
_computing_cell_refinement 'Bruker SMART'
_computing_data_collection 'Bruker SMART'
_computing_data_reduction 'Bruker SHELXTL'
_computing_molecular_graphics 'Bruker SHELXTL'
_computing_publication_material 'Bruker SHELXTL'
_computing_structure_refinement 'SHELXL-97 (Sheldrick, 1997)'
_computing_structure_solution 'SHELXS-97 (Sheldrick, 1990)'
_diffrn_ambient_temperature 293(2)
_diffrn_measured_fraction_theta_full 0.859
_diffrn_measured_fraction_theta_max 0.859
_diffrn_measurement_device_type 'CCD area detector'
_diffrn_measurement_method 'phi and omega scans'
_diffrn_radiation_monochromator graphite
_diffrn_radiation_source 'fine-focus sealed tube'
_diffrn_radiation_type MoK\a
_diffrn_radiation_wavelength 0.71073
_diffrn_reflns_av_R_equivalents 0.0187
_diffrn_reflns_av_sigmaI/netI 0.0255
_diffrn_reflns_limit_h_max 15
_diffrn_reflns_limit_h_min -12
_diffrn_reflns_limit_k_max 12
_diffrn_reflns_limit_k_min -15
_diffrn_reflns_limit_l_max 23
_diffrn_reflns_limit_l_min -23
_diffrn_reflns_number 14777
_diffrn_reflns_theta_full 28.87
_diffrn_reflns_theta_max 28.87
_diffrn_reflns_theta_min 1.77
_exptl_absorpt_coefficient_mu 4.927
_exptl_absorpt_correction_type none
_exptl_crystal_colour emerald_green
_exptl_crystal_density_diffrn 1.776
_exptl_crystal_density_method 'not measured'
_exptl_crystal_F_000 1176
_refine_diff_density_max 0.789
_refine_diff_density_min -1.465
_refine_diff_density_rms 0.231
_refine_ls_extinction_method none
_refine_ls_goodness_of_fit_ref 1.251
_refine_ls_hydrogen_treatment mixed
_refine_ls_matrix_type full
_refine_ls_number_parameters 559
_refine_ls_number_reflns 10349
_refine_ls_number_restraints 0
_refine_ls_restrained_S_all 1.251
_refine_ls_R_factor_all 0.0283
_refine_ls_R_factor_gt 0.0269
_refine_ls_shift/su_max 0.376
_refine_ls_shift/su_mean 0.017
_refine_ls_structure_factor_coef Fsqd
_refine_ls_weighting_details 'calc w=1/[\s^2^(Fo^2^)+(0.0482P)^2^+4.3886P] where P=(Fo^2^+2Fc^2^)/3'
_refine_ls_weighting_scheme calc
_refine_ls_wR_factor_gt 0.0864
_refine_ls_wR_factor_ref 0.0911
_reflns_number_gt 10103
_reflns_number_total 10349
_reflns_threshold_expression >2sigma(I)
_cod_data_source_file ic0343004si20030702_093145_2.cif
_cod_data_source_block complex2,[U(tpa)2(OH)2]I2.3CH3CN
_cod_depositor_comments
;
The following automatic conversions were performed:

'_symmetry_cell_setting' value 'Triclinic' changed to 'triclinic'
according to the built-in table from CIF Core dictionary named
'cif_core.dic' version 2.4.1 from 2010-06-29.

Automatic conversion script
Id: cif_fix_values 1646 2011-03-28 12:23:43Z adriana 
;
_cod_original_cell_volume 2295.67(10)
_cod_database_code 4314234

loop_
_symmetry_equiv_pos_as_xyz
'x, y, z'
'-x, -y, -z'

loop_
_atom_site_label
_atom_site_type_symbol
_atom_site_fract_x
_atom_site_fract_y
_atom_site_fract_z
_atom_site_U_iso_or_equiv
_atom_site_adp_type
_atom_site_occupancy
_atom_site_symmetry_multiplicity
_atom_site_calc_flag
_atom_site_refinement_flags
_atom_site_disorder_assembly
_atom_site_disorder_group
U U -1.159847(6) -0.174034(6) 0.255105(4) 0.01284(2) Uani 1 1 d . . .
O1 O -1.02158(11) -0.17331(12) 0.33930(8) 0.0092(3) Uani 1 1 d . . .
O2 O -1.25623(12) -0.30796(11) 0.17171(7) 0.0085(3) Uani 1 1 d . . .
N1 N -1.28953(16) -0.03716(16) 0.18405(11) 0.0167(4) Uani 1 1 d . . .
N2 N -0.95808(17) -0.06823(16) 0.21747(11) 0.0187(4) Uani 1 1 d . . .
N3 N -1.00634(16) -0.32661(16) 0.18737(11) 0.0168(4) Uani 1 1 d . . .
N4 N -1.12424(15) -0.18279(16) 0.09991(11) 0.0156(4) Uani 1 1 d . . .
N11 N -1.21134(16) -0.35286(16) 0.31517(11) 0.0171(4) Uani 1 1 d . . .
N12 N -1.39070(16) -0.17752(17) 0.28827(11) 0.0188(4) Uani 1 1 d . . .
N13 N -1.13115(16) 0.05496(16) 0.33825(11) 0.0173(4) Uani 1 1 d . . .
N14 N -1.22374(16) -0.11314(16) 0.41093(10) 0.0154(4) Uani 1 1 d . . .
C1 C -1.23674(19) -0.1685(2) 0.05998(12) 0.0177(5) Uani 1 1 d . . .
H1A H -1.2863 -0.2385 0.0553 0.021 Uiso 1 1 calc R . .
H1B H -1.2222 -0.1605 0.0076 0.021 Uiso 1 1 calc R . .
C2 C -1.29819(18) -0.06165(19) 0.10489(12) 0.0162(5) Uani 1 1 d . . .
C3 C -1.3654(2) 0.0042(2) 0.06574(13) 0.0201(5) Uani 1 1 d . . .
H3 H -1.3684 -0.0141 0.0113 0.024 Uiso 1 1 calc R . .
C4 C -1.4282(2) 0.0978(2) 0.10884(14) 0.0224(5) Uani 1 1 d . . .
H4 H -1.4728 0.1434 0.0838 0.027 Uiso 1 1 calc R . .
C5 C -1.4225(2) 0.1212(2) 0.19027(14) 0.0212(5) Uani 1 1 d . . .
H5 H -1.4646 0.1817 0.2208 0.025 Uiso 1 1 calc R . .
C6 C -1.3529(2) 0.0527(2) 0.22473(13) 0.0200(5) Uani 1 1 d . . .
H6 H -1.3493 0.0691 0.2791 0.024 Uiso 1 1 calc R . .
C7 C -1.04095(19) -0.08996(19) 0.08666(13) 0.0182(5) Uani 1 1 d . . .
H7A H -1.0805 -0.0159 0.0938 0.022 Uiso 1 1 calc R . .
H7B H -1.0154 -0.1126 0.0331 0.022 Uiso 1 1 calc R . .
C8 C -0.93696(19) -0.07282(19) 0.14180(13) 0.0181(5) Uani 1 1 d . . .
C9 C -0.8254(2) -0.0548(2) 0.11568(16) 0.0275(6) Uani 1 1 d . . .
H9 H -0.8132 -0.0615 0.0629 0.033 Uiso 1 1 calc R . .
C10 C -0.7332(2) -0.0267(3) 0.17067(18) 0.0323(7) Uani 1 1 d . . .
H10 H -0.6582 -0.0152 0.1549 0.039 Uiso 1 1 calc R . .
C11 C -0.7544(2) -0.0160(2) 0.24903(17) 0.0298(6) Uani 1 1 d . . .
H11 H -0.6949 0.0066 0.2870 0.036 Uiso 1 1 calc R . .
C12 C -0.8673(2) -0.0399(2) 0.26969(15) 0.0243(6) Uani 1 1 d . . .
H12 H -0.8806 -0.0362 0.3220 0.029 Uiso 1 1 calc R . .
C13 C -1.08277(19) -0.30283(19) 0.06168(13) 0.0176(5) Uani 1 1 d . . .
H13A H -1.0513 -0.3015 0.0114 0.021 Uiso 1 1 calc R . .
H13B H -1.1487 -0.3585 0.0520 0.021 Uiso 1 1 calc R . .
C14 C -0.99103(19) -0.34551(19) 0.10971(13) 0.0177(5) Uani 1 1 d . . .
C15 C -0.8976(2) -0.4084(2) 0.07304(14) 0.0219(5) Uani 1 1 d . . .
H15 H -0.8872 -0.4174 0.0198 0.026 Uiso 1 1 calc R . .
C16 C -0.8199(2) -0.4580(2) 0.11723(15) 0.0254(6) Uani 1 1 d . . .
H16 H -0.7578 -0.5015 0.0940 0.030 Uiso 1 1 calc R . .
C17 C -0.8382(2) -0.4404(2) 0.19678(15) 0.0243(6) Uani 1 1 d . . .
H17 H -0.7885 -0.4725 0.2278 0.029 Uiso 1 1 calc R . .
C18 C -0.9314(2) -0.3746(2) 0.22962(14) 0.0205(5) Uani 1 1 d . . .
H18 H -0.9426 -0.3631 0.2830 0.025 Uiso 1 1 calc R . .
C21 C -1.2075(2) -0.21651(19) 0.44496(12) 0.0181(5) Uani 1 1 d . . .
H21A H -1.2528 -0.2055 0.4918 0.022 Uiso 1 1 calc R . .
H21B H -1.1262 -0.2179 0.4607 0.022 Uiso 1 1 calc R . .
C22 C -1.24201(19) -0.33443(19) 0.39082(13) 0.0185(5) Uani 1 1 d . . .
C23 C -1.2925(2) -0.4229(2) 0.42016(15) 0.0257(6) Uani 1 1 d . . .
H23 H -1.3150 -0.4067 0.4720 0.031 Uiso 1 1 calc R . .
C24 C -1.3091(2) -0.5353(2) 0.37164(16) 0.0296(6) Uani 1 1 d . . .
H24 H -1.3425 -0.5956 0.3904 0.035 Uiso 1 1 calc R . .
C25 C -1.2750(2) -0.5567(2) 0.29439(15) 0.0250(6) Uani 1 1 d . . .
H25 H -1.2837 -0.6318 0.2608 0.030 Uiso 1 1 calc R . .
C26 C -1.2278(2) -0.46350(19) 0.26853(14) 0.0209(5) Uani 1 1 d . . .
H26 H -1.2064 -0.4777 0.2166 0.025 Uiso 1 1 calc R . .
C27 C -1.34492(19) -0.0712(2) 0.42203(13) 0.0187(5) Uani 1 1 d . . .
H27A H -1.3462 0.0107 0.4197 0.022 Uiso 1 1 calc R . .
H27B H -1.3693 -0.0749 0.4736 0.022 Uiso 1 1 calc R . .
C28 C -1.42942(19) -0.14287(19) 0.36148(13) 0.0168(5) Uani 1 1 d . . .
C29 C -1.5434(2) -0.1643(2) 0.38038(15) 0.0232(5) Uani 1 1 d . . .
H29 H -1.5663 -0.1421 0.4321 0.028 Uiso 1 1 calc R . .
C30 C -1.6226(2) -0.2195(2) 0.32048(15) 0.0262(6) Uani 1 1 d . . .
H30 H -1.6996 -0.2336 0.3314 0.031 Uiso 1 1 calc R . .
C31 C -1.5845(2) -0.2532(2) 0.24374(16) 0.0260(6) Uani 1 1 d . . .
H31 H -1.6355 -0.2897 0.2026 0.031 Uiso 1 1 calc R . .
C32 C -1.4691(2) -0.2310(2) 0.23042(14) 0.0234(6) Uani 1 1 d . . .
H32 H -1.4438 -0.2538 0.1793 0.028 Uiso 1 1 calc R . .
C33 C -1.1446(2) -0.01639(19) 0.45654(12) 0.0183(5) Uani 1 1 d . . .
H33A H -1.0691 -0.0483 0.4633 0.022 Uiso 1 1 calc R . .
H33B H -1.1755 0.0139 0.5081 0.022 Uiso 1 1 calc R . .
C34 C -1.12938(19) 0.08377(19) 0.41790(13) 0.0178(5) Uani 1 1 d . . .
C35 C -1.1062(2) 0.1985(2) 0.46255(15) 0.0237(6) Uani 1 1 d . . .
H35 H -1.1077 0.2157 0.5169 0.028 Uiso 1 1 calc R . .
C36 C -1.0806(2) 0.2872(2) 0.42539(15) 0.0256(6) Uani 1 1 d . . .
H36 H -1.0642 0.3642 0.4543 0.031 Uiso 1 1 calc R . .
C37 C -1.0799(2) 0.2583(2) 0.34390(15) 0.0245(6) Uani 1 1 d . . .
H37 H -1.0619 0.3154 0.3173 0.029 Uiso 1 1 calc R . .
C38 C -1.1067(2) 0.1425(2) 0.30312(14) 0.0204(5) Uani 1 1 d . . .
H38 H -1.1080 0.1242 0.2487 0.024 Uiso 1 1 calc R . .
I3 I 0.098869(15) -0.260658(14) -0.118115(9) 0.02810(4) Uani 1 1 d . . .
I4 I 0.527977(14) -0.205036(13) -0.404485(9) 0.02298(3) Uani 1 1 d . . .
N41 N -0.4818(4) -0.6817(5) -0.0396(2) 0.0894(15) Uani 1 1 d . . .
C41 C -0.4444(3) -0.6339(3) 0.0201(2) 0.0494(9) Uani 1 1 d . . .
C42 C -0.3987(3) -0.5749(3) 0.0979(2) 0.0480(9) Uani 1 1 d . . .
H42A H -0.325(4) -0.613(4) 0.102(3) 0.063(13) Uiso 1 1 d . . .
H42B H -0.438(6) -0.585(6) 0.140(4) 0.12(2) Uiso 1 1 d . . .
H42C H -0.387(5) -0.509(5) 0.097(3) 0.080(16) Uiso 1 1 d . . .
N42 N -0.6539(3) -0.7066(3) 0.1508(2) 0.0676(10) Uani 1 1 d . . .
C43 C -0.7203(3) -0.7157(3) 0.1948(2) 0.0404(8) Uani 1 1 d . . .
C44 C -0.8080(3) -0.7280(3) 0.2511(2) 0.0413(8) Uani 1 1 d . . .
H44A H -0.770(3) -0.747(3) 0.294(2) 0.046(10) Uiso 1 1 d . . .
H44B H -0.846(4) -0.773(4) 0.230(3) 0.059(13) Uiso 1 1 d . . .
H44C H -0.836(3) -0.653(4) 0.284(2) 0.050(11) Uiso 1 1 d . . .
N43 N -0.8260(3) -0.4463(3) 0.40007(18) 0.0555(9) Uani 1 1 d . . .
C45 C -0.7274(3) -0.4542(3) 0.40152(17) 0.0409(8) Uani 1 1 d . . .
C46 C -0.6018(3) -0.4634(3) 0.4030(2) 0.0469(9) Uani 1 1 d . . .
H46A H -0.586(3) -0.546(3) 0.404(2) 0.035(9) Uiso 1 1 d . . .
H46B H -0.584(4) -0.463(4) 0.350(2) 0.054(12) Uiso 1 1 d . . .
H46C H -0.568(4) -0.419(4) 0.446(2) 0.056(12) Uiso 1 1 d . . .

loop_
_atom_site_aniso_label
_atom_site_aniso_U_11
_atom_site_aniso_U_22
_atom_site_aniso_U_33
_atom_site_aniso_U_23
_atom_site_aniso_U_13
_atom_site_aniso_U_12
U 0.01339(3) 0.01327(3) 0.01137(3) 0.00226(3) -0.00012(3) -0.00001(3)
O1 0.0089(5) 0.0111(5) 0.0071(5) 0.0018(5) -0.0028(5) -0.0003(5)
O2 0.0104(6) 0.0085(5) 0.0053(5) -0.0005(4) 0.0002(5) -0.0036(5)
N1 0.0179(8) 0.0188(8) 0.0129(7) 0.0028(6) 0.0013(6) 0.0033(7)
N2 0.0192(8) 0.0150(7) 0.0212(8) 0.0036(7) -0.0011(7) -0.0012(7)
N3 0.0183(8) 0.0140(7) 0.0174(8) 0.0025(6) 0.0015(7) 0.0002(6)
N4 0.0134(7) 0.0174(7) 0.0156(7) 0.0036(6) 0.0001(6) 0.0003(6)
N11 0.0194(8) 0.0147(7) 0.0175(8) 0.0049(6) -0.0020(7) 0.0004(6)
N12 0.0167(8) 0.0222(8) 0.0174(8) 0.0051(7) -0.0011(7) -0.0011(7)
N13 0.0182(8) 0.0161(8) 0.0165(8) 0.0022(6) -0.0008(7) 0.0005(7)
N14 0.0166(8) 0.0155(7) 0.0140(7) 0.0033(6) -0.0007(6) 0.0005(6)
C1 0.0172(9) 0.0222(9) 0.0132(8) 0.0041(7) -0.0038(7) 0.0007(8)
C2 0.0122(8) 0.0200(9) 0.0162(9) 0.0043(7) -0.0008(7) -0.0014(7)
C3 0.0202(10) 0.0226(9) 0.0196(9) 0.0096(8) -0.0017(8) 0.0014(8)
C4 0.0171(9) 0.0244(10) 0.0280(10) 0.0113(8) -0.0016(8) 0.0011(8)
C5 0.0193(9) 0.0205(9) 0.0233(10) 0.0045(8) 0.0026(8) 0.0038(8)
C6 0.0196(9) 0.0232(10) 0.0172(9) 0.0050(8) 0.0022(8) 0.0035(8)
C7 0.0195(9) 0.0187(9) 0.0167(9) 0.0044(7) 0.0053(8) 0.0011(8)
C8 0.0189(9) 0.0136(8) 0.0217(9) 0.0042(7) 0.0023(8) 0.0014(7)
C9 0.0215(10) 0.0276(11) 0.0346(12) 0.0094(9) 0.0072(9) -0.0008(9)
C10 0.0135(10) 0.0373(13) 0.0475(15) 0.0137(11) 0.0030(10) -0.0062(9)
C11 0.0206(10) 0.0264(11) 0.0425(14) 0.0102(10) -0.0063(10) -0.0058(9)
C12 0.0235(10) 0.0217(10) 0.0269(11) 0.0057(9) -0.0040(9) -0.0041(9)
C13 0.0191(9) 0.0169(9) 0.0163(9) 0.0027(7) 0.0029(8) 0.0024(8)
C14 0.0198(9) 0.0137(8) 0.0187(9) 0.0025(7) 0.0003(8) -0.0016(7)
C15 0.0215(10) 0.0201(10) 0.0222(10) 0.0010(8) 0.0039(8) 0.0019(8)
C16 0.0225(10) 0.0224(10) 0.0298(12) 0.0031(9) 0.0036(9) 0.0062(9)
C17 0.0216(10) 0.0189(9) 0.0327(12) 0.0074(9) -0.0049(9) 0.0039(8)
C18 0.0199(10) 0.0208(9) 0.0206(10) 0.0053(8) -0.0019(8) 0.0006(8)
C21 0.0225(10) 0.0197(9) 0.0136(8) 0.0068(7) 0.0000(8) 0.0018(8)
C22 0.0182(9) 0.0169(9) 0.0208(9) 0.0049(8) 0.0007(8) 0.0028(8)
C23 0.0315(11) 0.0226(10) 0.0245(10) 0.0077(8) 0.0110(9) 0.0025(9)
C24 0.0349(12) 0.0195(10) 0.0368(12) 0.0109(9) 0.0111(10) -0.0022(9)
C25 0.0280(11) 0.0155(9) 0.0303(12) 0.0032(9) 0.0037(10) 0.0010(9)
C26 0.0257(10) 0.0159(9) 0.0216(10) 0.0057(8) 0.0008(8) 0.0013(8)
C27 0.0197(9) 0.0182(9) 0.0176(9) 0.0033(8) 0.0026(8) 0.0008(8)
C28 0.0176(9) 0.0167(8) 0.0175(9) 0.0065(7) 0.0025(7) 0.0026(7)
C29 0.0206(10) 0.0254(10) 0.0264(10) 0.0112(8) 0.0054(8) 0.0036(8)
C30 0.0162(10) 0.0340(11) 0.0319(11) 0.0149(9) 0.0010(9) -0.0011(9)
C31 0.0179(10) 0.0294(11) 0.0296(11) 0.0060(9) -0.0033(9) -0.0032(9)
C32 0.0191(10) 0.0301(11) 0.0196(10) 0.0040(9) -0.0043(8) -0.0004(9)
C33 0.0238(10) 0.0183(9) 0.0111(8) 0.0014(7) -0.0023(8) -0.0030(8)
C34 0.0159(9) 0.0192(9) 0.0175(9) 0.0031(8) -0.0006(8) 0.0001(8)
C35 0.0266(11) 0.0208(10) 0.0216(10) 0.0015(9) -0.0002(9) 0.0007(9)
C36 0.0291(11) 0.0161(10) 0.0284(11) -0.0004(9) 0.0003(10) -0.0014(9)
C37 0.0267(11) 0.0172(9) 0.0312(11) 0.0087(8) 0.0034(9) -0.0004(8)
C38 0.0206(10) 0.0212(9) 0.0209(9) 0.0078(8) 0.0024(8) 0.0038(8)
I3 0.03691(8) 0.02654(7) 0.02170(6) 0.00636(6) 0.01088(6) 0.00423(6)
I4 0.02937(7) 0.01977(6) 0.02019(6) 0.00505(5) 0.00666(6) 0.00216(5)
N41 0.100(3) 0.119(3) 0.0434(17) 0.016(2) -0.0334(18) -0.027(3)
C41 0.0484(17) 0.0590(18) 0.0430(15) 0.0212(14) -0.0192(13) -0.0173(15)
C42 0.0535(18) 0.0394(16) 0.0453(17) 0.0027(14) -0.0211(15) -0.0049(14)
N42 0.0491(15) 0.0727(18) 0.096(2) 0.0434(16) 0.0278(16) 0.0293(14)
C43 0.0361(14) 0.0347(13) 0.0543(17) 0.0165(12) 0.0051(13) 0.0148(11)
C44 0.0471(16) 0.0277(13) 0.0476(17) 0.0063(12) 0.0076(14) -0.0006(12)
N43 0.0689(19) 0.0579(17) 0.0357(14) 0.0028(13) -0.0021(14) 0.0231(15)
C45 0.0660(19) 0.0314(13) 0.0240(12) 0.0038(10) 0.0002(13) 0.0138(13)
C46 0.061(2) 0.0291(13) 0.0518(18) 0.0127(13) -0.0035(16) 0.0071(14)

loop_
_atom_type_symbol
_atom_type_description
_atom_type_scat_dispersion_real
_atom_type_scat_dispersion_imag
_atom_type_scat_source
C C 0.0033 0.0016 'International Tables Vol C Tables 4.2.6.8 and 6.1.1.4'
H H 0.0000 0.0000 'International Tables Vol C Tables 4.2.6.8 and 6.1.1.4'
N N 0.0061 0.0033 'International Tables Vol C Tables 4.2.6.8 and 6.1.1.4'
O O 0.0106 0.0060 'International Tables Vol C Tables 4.2.6.8 and 6.1.1.4'
I I -0.4742 1.8119 'International Tables Vol C Tables 4.2.6.8 and 6.1.1.4'
U U -9.6767 9.6646 'International Tables Vol C Tables 4.2.6.8 and 6.1.1.4'

loop_
_geom_angle_atom_site_label_1
_geom_angle_atom_site_label_2
_geom_angle_atom_site_label_3
_geom_angle
_geom_angle_site_symmetry_1
_geom_angle_site_symmetry_3
_geom_angle_publ_flag
O2 U O1 134.69(5) . . ?
O2 U N3 74.19(5) . . ?
O1 U N3 72.12(5) . . ?
O2 U N11 69.65(5) . . ?
O1 U N11 75.08(5) . . ?
N3 U N11 79.41(6) . . ?
O2 U N1 80.24(5) . . ?
O1 U N1 144.82(5) . . ?
N3 U N1 125.95(6) . . ?
N11 U N1 133.34(6) . . ?
O2 U N13 150.14(6) . . ?
O1 U N13 74.63(5) . . ?
N3 U N13 130.55(6) . . ?
N11 U N13 125.11(6) . . ?
N1 U N13 71.35(5) . . ?
O2 U N12 68.07(5) . . ?
O1 U N12 123.73(6) . . ?
N3 U N12 137.26(6) . . ?
N11 U N12 69.38(6) . . ?
N1 U N12 66.59(6) . . ?
N13 U N12 91.80(6) . . ?
O2 U N4 63.95(5) . . ?
O1 U N4 123.62(5) . . ?
N3 U N4 64.88(6) . . ?
N11 U N4 127.04(5) . . ?
N1 U N4 61.14(5) . . ?
N13 U N4 107.85(6) . . ?
N12 U N4 112.59(6) . . ?
O2 U N2 122.20(5) . . ?
O1 U N2 68.92(6) . . ?
N3 U N2 66.61(6) . . ?
N11 U N2 136.24(6) . . ?
N1 U N2 89.89(6) . . ?
N13 U N2 67.79(5) . . ?
N12 U N2 153.32(6) . . ?
N4 U N2 61.63(5) . . ?
O2 U N14 120.04(5) . . ?
O1 U N14 64.84(5) . . ?
N3 U N14 129.08(6) . . ?
N11 U N14 64.61(5) . . ?
N1 U N14 104.96(5) . . ?
N13 U N14 61.29(6) . . ?
N12 U N14 60.96(5) . . ?
N4 U N14 165.57(6) . . ?
N2 U N14 117.55(5) . . ?
C2 N1 C6 117.2(2) . . ?
C2 N1 U 120.15(14) . . ?
C6 N1 U 122.58(15) . . ?
C8 N2 C12 117.4(2) . . ?
C8 N2 U 119.85(14) . . ?
C12 N2 U 120.44(17) . . ?
C18 N3 C14 118.38(19) . . ?
C18 N3 U 121.51(14) . . ?
C14 N3 U 119.49(15) . . ?
C1 N4 C13 107.16(16) . . ?
C1 N4 C7 106.97(18) . . ?
C13 N4 C7 110.18(17) . . ?
C1 N4 U 109.81(12) . . ?
C13 N4 U 107.83(13) . . ?
C7 N4 U 114.66(12) . . ?
C22 N11 C26 117.4(2) . . ?
C22 N11 U 120.84(14) . . ?
C26 N11 U 120.78(15) . . ?
C28 N12 C32 117.5(2) . . ?
C28 N12 U 122.86(14) . . ?
C32 N12 U 119.03(15) . . ?
C38 N13 C34 117.25(18) . . ?
C38 N13 U 121.77(14) . . ?
C34 N13 U 120.66(15) . . ?
C33 N14 C27 107.24(16) . . ?
C33 N14 C21 106.70(17) . . ?
C27 N14 C21 110.40(18) . . ?
C33 N14 U 109.51(13) . . ?
C27 N14 U 113.77(13) . . ?
C21 N14 U 108.97(12) . . ?
N4 C1 C2 111.12(16) . . ?
N1 C2 C3 122.36(19) . . ?
N1 C2 C1 117.0(2) . . ?
C3 C2 C1 120.58(19) . . ?
C4 C3 C2 119.5(2) . . ?
C3 C4 C5 118.4(2) . . ?
C6 C5 C4 118.6(2) . . ?
N1 C6 C5 123.9(2) . . ?
N4 C7 C8 111.68(19) . . ?
N2 C8 C9 122.8(2) . . ?
N2 C8 C7 116.5(2) . . ?
C9 C8 C7 120.6(2) . . ?
C10 C9 C8 118.5(3) . . ?
C11 C10 C9 119.4(2) . . ?
C10 C11 C12 118.4(2) . . ?
N2 C12 C11 123.3(2) . . ?
N4 C13 C14 113.49(17) . . ?
N3 C14 C15 122.0(2) . . ?
N3 C14 C13 117.81(19) . . ?
C15 C14 C13 120.1(2) . . ?
C14 C15 C16 119.3(2) . . ?
C17 C16 C15 118.1(2) . . ?
C16 C17 C18 119.4(2) . . ?
N3 C18 C17 122.7(2) . . ?
N14 C21 C22 114.85(18) . . ?
N11 C22 C23 122.4(2) . . ?
N11 C22 C21 116.9(2) . . ?
C23 C22 C21 120.3(2) . . ?
C24 C23 C22 119.4(2) . . ?
C23 C24 C25 119.0(2) . . ?
C26 C25 C24 118.5(2) . . ?
N11 C26 C25 123.3(2) . . ?
N14 C27 C28 112.51(17) . . ?
N12 C28 C29 122.9(2) . . ?
N12 C28 C27 116.13(19) . . ?
C29 C28 C27 120.8(2) . . ?
C28 C29 C30 118.8(2) . . ?
C29 C30 C31 118.9(2) . . ?
C32 C31 C30 118.4(2) . . ?
N12 C32 C31 123.3(2) . . ?
N14 C33 C34 113.01(18) . . ?
N13 C34 C35 122.4(2) . . ?
N13 C34 C33 116.79(18) . . ?
C35 C34 C33 120.7(2) . . ?
C36 C35 C34 119.5(2) . . ?
C35 C36 C37 118.6(2) . . ?
C38 C37 C36 118.7(2) . . ?
N13 C38 C37 123.5(2) . . ?
N41 C41 C42 178.2(5) . . ?
N42 C43 C44 179.1(4) . . ?
N43 C45 C46 179.4(4) . . ?

loop_
_geom_bond_atom_site_label_1
_geom_bond_atom_site_label_2
_geom_bond_distance
_geom_bond_site_symmetry_2
_geom_bond_publ_flag
U O2 2.1269(12) . ?
U O1 2.1465(13) . ?
U N3 2.6312(18) . ?
U N11 2.633(2) . ?
U N1 2.719(2) . ?
U N13 2.7205(18) . ?
U N12 2.7336(19) . ?
U N4 2.7556(19) . ?
U N2 2.775(2) . ?
U N14 2.7840(18) . ?
N1 C2 1.354(3) . ?
N1 C6 1.355(3) . ?
N2 C8 1.351(3) . ?
N2 C12 1.353(3) . ?
N3 C18 1.347(3) . ?
N3 C14 1.349(3) . ?
N4 C1 1.490(3) . ?
N4 C13 1.493(3) . ?
N4 C7 1.496(3) . ?
N11 C22 1.355(3) . ?
N11 C26 1.354(3) . ?
N12 C28 1.344(3) . ?
N12 C32 1.360(3) . ?
N13 C38 1.351(3) . ?
N13 C34 1.360(3) . ?
N14 C33 1.487(3) . ?
N14 C27 1.490(3) . ?
N14 C21 1.493(3) . ?
C1 C2 1.505(3) . ?
C2 C3 1.391(3) . ?
C3 C4 1.396(3) . ?
C4 C5 1.393(3) . ?
C5 C6 1.380(3) . ?
C7 C8 1.499(3) . ?
C8 C9 1.402(3) . ?
C9 C10 1.394(4) . ?
C10 C11 1.385(4) . ?
C11 C12 1.397(4) . ?
C13 C14 1.508(3) . ?
C14 C15 1.396(3) . ?
C15 C16 1.400(4) . ?
C16 C17 1.389(4) . ?
C17 C18 1.388(3) . ?
C21 C22 1.505(3) . ?
C22 C23 1.390(4) . ?
C23 C24 1.383(3) . ?
C24 C25 1.391(4) . ?
C25 C26 1.388(4) . ?
C27 C28 1.499(3) . ?
C28 C29 1.393(3) . ?
C29 C30 1.394(3) . ?
C30 C31 1.397(4) . ?
C31 C32 1.383(3) . ?
C33 C34 1.505(3) . ?
C34 C35 1.391(3) . ?
C35 C36 1.389(4) . ?
C36 C37 1.392(4) . ?
C37 C38 1.389(3) . ?
N41 C41 1.130(5) . ?
C41 C42 1.452(5) . ?
N42 C43 1.124(5) . ?
C43 C44 1.462(5) . ?
N43 C45 1.141(5) . ?
C45 C46 1.450(5) . ?
